data_1534593
loop_
_publ_author_name
'Lindner, I.'
'Kemmler-Sack, S.'

_publ_section_title
;
 Verbindungen vom Typ Ba6-x Srx B2-y(3+) W3 O18
;
_journal_name_full 'Zeitschrift fuer Anorganische und Allgemeine Chemie'
_journal_page_first 89
_journal_page_last 104
_journal_volume 495
_journal_year 1982
_chemical_formula_sum 'Ba Ho0.4 Lu1.6 O18 Sr5 W3'
_chemical_name_systematic '(Ba Sr5) (Lu1.6 Ho0.4) W3 O18'
_space_group_IT_number 166
_symmetry_space_group_name_Hall '-R 3 2"'
_symmetry_space_group_name_H-M 'R -3 m :H'
_cell_angle_alpha 90
_cell_angle_beta 90
_cell_angle_gamma 120
_cell_formula_units_Z 3
_cell_length_a 5.755
_cell_length_b 5.755
_cell_length_c 41.71
_cell_volume 1196.359
_citation_journal_id_ASTM ZAACAB
_cod_data_source_file Lindner_ZAACAB_1982_159.cif
_cod_data_source_block Ba1Ho0.4Lu1.6O18Sr5W3
_cod_original_formula_sum 'Ba1 Ho0.4 Lu1.6 O18 Sr5 W3'
_cod_database_code 1534593

loop_
_symmetry_equiv_pos_as_xyz
x,y,z
-y,x-y,z
-x+y,-x,z
y,x,-z
-x,-x+y,-z
x-y,-y,-z
-x,-y,-z
y,-x+y,-z
x-y,x,-z
-y,-x,z
x,x-y,z
-x+y,y,z
x+2/3,y+1/3,z+1/3
-y+2/3,x-y+1/3,z+1/3
-x+y+2/3,-x+1/3,z+1/3
y+2/3,x+1/3,-z+1/3
-x+2/3,-x+y+1/3,-z+1/3
x-y+2/3,-y+1/3,-z+1/3
-x+2/3,-y+1/3,-z+1/3
y+2/3,-x+y+1/3,-z+1/3
x-y+2/3,x+1/3,-z+1/3
-y+2/3,-x+1/3,z+1/3
x+2/3,x-y+1/3,z+1/3
-x+y+2/3,y+1/3,z+1/3
x+1/3,y+2/3,z+2/3
-y+1/3,x-y+2/3,z+2/3
-x+y+1/3,-x+2/3,z+2/3
y+1/3,x+2/3,-z+2/3
-x+1/3,-x+y+2/3,-z+2/3
x-y+1/3,-y+2/3,-z+2/3
-x+1/3,-y+2/3,-z+2/3
y+1/3,-x+y+2/3,-z+2/3
x-y+1/3,x+2/3,-z+2/3
-y+1/3,-x+2/3,z+2/3
x+1/3,x-y+2/3,z+2/3
-x+y+1/3,y+2/3,z+2/3

loop_
_atom_site_label
_atom_site_type_symbol
_atom_site_fract_x
_atom_site_fract_y
_atom_site_fract_z
_atom_site_occupancy
_atom_site_U_iso_or_equiv
Ba2 Ba+2 0 0 0.181 0.17 0.0
O3 O-2 0.1667 0.8333 0.69 1 0.0
Ba3 Ba+2 0 0 0.365 0.17 0.0
W2 W+6 0 0 0.453 1 0.0
Ho1 Ho+3 0 0 0.28 0.2 0.0
O2 O-2 0.1667 0.8333 0.25 1 0.0
O1 O-2 0.1667 0.8333 0.14 1 0.0
Sr2 Sr+2 0 0 0.181 0.83 0.0
Lu1 Lu+3 0 0 0.28 0.8 0.0
Sr1 Sr+2 0 0 0.087 0.83 0.0
W1 W+6 0 0 0 1 0.0
Ba1 Ba+2 0 0 0.087 0.17 0.0
Sr3 Sr+2 0 0 0.365 0.83 0.0
